data_9017747
loop_
_publ_author_name
'Nagashima, M.'
'Mitani, K.'
'Akasaka, M.'

_publ_section_title
;
 Structural variation of babingtonite depending on cation
 distribution at the octahedral sites
 Note: Sample 2
;
_journal_name_full 'Mineralogy and Petrology'
_journal_page_first 287
_journal_page_last 301
_journal_volume 108
_journal_year 2014
_chemical_compound_source 'Gronsjoberget, Sweden'
_chemical_formula_sum 'Al0.02 Ca2 Fe1.49 H Mg0.21 Mn0.28 O15 Si5'
_chemical_name_mineral Babingtonite
_space_group_IT_number 2
_space_group_name_Hall '-P 1'
_space_group_name_H-M_alt 'P -1'
_symmetry_space_group_name_H-M 'P -1'
_cell_angle_alpha 91.591
_cell_angle_beta 93.861
_cell_angle_gamma 104.337
_cell_length_a 7.4771
_cell_length_b 11.6376
_cell_length_c 6.6841
_cell_formula_units_Z 2
_cell_volume 561.633
_database_code_amcsd 0020453
_exptl_crystal_density_diffrn 3.346
_cod_data_source_file inputs/fixed/downloads/18/18710.cif
_cod_data_source_block 18710
_cod_original_formula_sum 'Ca2 Fe1.49 Mn.28 Mg.21 Al.02 Si5 O15 H'
_cod_database_code 9017747

loop_
_space_group_symop_operation_xyz
x,y,z
-x,-y,-z

loop_
_atom_site_aniso_label
_atom_site_aniso_U_11
_atom_site_aniso_U_22
_atom_site_aniso_U_33
_atom_site_aniso_U_12
_atom_site_aniso_U_13
_atom_site_aniso_U_23
Ca1 0.01773 0.01077 0.00799 0.00328 0.00093 -0.00043
Ca2 0.00987 0.01203 0.00933 0.00253 -0.00028 -0.00220
Fe1 0.00979 0.00996 0.00713 0.00304 0.00027 0.00043
Mn1 0.00979 0.00996 0.00713 0.00304 0.00027 0.00043
Mg1 0.00979 0.00996 0.00713 0.00304 0.00027 0.00043
Fe2 0.00864 0.00812 0.00617 0.00268 -0.00042 0.00031
Al2 0.00864 0.00812 0.00617 0.00268 -0.00042 0.00031
Si1 0.01079 0.00851 0.00581 0.00285 -0.00080 0.00027
Si2 0.00846 0.00844 0.00546 0.00235 -0.00042 0.00036
Si3 0.00794 0.00837 0.00549 0.00265 -0.00026 0.00065
Si4 0.00916 0.00824 0.00518 0.00286 -0.00020 0.00031
Si5 0.00900 0.00896 0.00687 0.00334 0.00031 0.00058
O1 0.01940 0.01240 0.00790 0.00000 0.00160 0.00170
O2 0.01200 0.01240 0.00700 0.00550 -0.00090 0.00010
O3 0.01460 0.00790 0.01170 0.00170 -0.00310 0.00050
O4 0.00980 0.01100 0.00790 0.00300 -0.00200 0.00120
O5 0.01250 0.01300 0.00730 0.00290 0.00130 -0.00180
O6 0.01000 0.01200 0.00810 0.00240 0.00090 0.00210
O7 0.01030 0.01080 0.01050 0.00480 0.00110 -0.00020
O8 0.00980 0.01300 0.00720 0.00370 -0.00130 0.00130
O9 0.01230 0.00800 0.00910 0.00230 -0.00140 -0.00010
O10 0.01090 0.01270 0.00730 0.00480 -0.00070 0.00200
O11 0.01650 0.01050 0.00630 0.00260 0.00190 -0.00120
O12 0.00950 0.01250 0.00930 0.00350 0.00090 0.00300
O13 0.01120 0.01310 0.01280 0.00550 0.00220 0.00120
O14 0.01190 0.01150 0.00920 0.00180 -0.00260 0.00250
O15 0.01350 0.01030 0.01360 0.00390 -0.00080 -0.00200

loop_
_atom_site_label
_atom_site_fract_x
_atom_site_fract_y
_atom_site_fract_z
_atom_site_occupancy
_atom_site_U_iso_or_equiv
Ca1 0.78139 0.94173 0.14252 1.00000 0.01223
Ca2 0.23739 0.52013 0.30423 1.00000 0.01055
Fe1 0.59324 0.64394 0.06123 0.51000 0.00887
Mn1 0.59324 0.64394 0.06123 0.28000 0.00887
Mg1 0.59324 0.64394 0.06123 0.21000 0.00887
Fe2 0.04685 0.23527 0.18471 0.98000 0.00759
Al2 0.04685 0.23527 0.18471 0.02000 0.00759
Si1 0.28766 0.05327 0.34087 1.00000 0.00836
Si2 0.46016 0.31342 0.42508 1.00000 0.00745
Si3 0.80601 0.44471 0.20939 1.00000 0.00719
Si4 0.98727 0.71332 0.30980 1.00000 0.00744
Si5 0.32670 0.83590 0.10591 1.00000 0.00810
O1 0.19786 0.98722 0.53380 1.00000 0.01388
O2 0.12966 0.08027 0.18394 1.00000 0.01011
O3 0.43293 0.17126 0.43713 1.00000 0.01179
O4 0.31721 0.33842 0.24608 1.00000 0.00958
O5 0.55003 0.62033 0.36489 1.00000 0.01098
O6 0.67778 0.37053 0.37300 1.00000 0.01003
O7 0.96948 0.38428 0.15818 1.00000 0.01014
O8 0.67791 0.47388 0.02575 1.00000 0.00995
O9 0.92559 0.56860 0.33753 1.00000 0.00995
O10 0.87110 0.75465 0.12479 1.00000 0.01001
O11 0.02160 0.22109 0.47889 1.00000 0.01121
O12 0.20398 0.73699 0.25034 1.00000 0.01025
O13 0.50982 0.79904 0.05441 1.00000 0.01186
O14 0.80643 0.14202 0.08211 1.00000 0.01120
O15 0.39398 0.96755 0.22534 1.00000 0.01245
H1 0.12500 0.90510 0.50900 1.00000 0.05000

loop_
_cod_related_entry_id
_cod_related_entry_database
_cod_related_entry_code
1 AMCSD 0020453
